data_1547966
loop_
_publ_author_name
'Christopher H. Woodall'
'Gavin A. Craig'
'Alessandro Prescimone'
'Martin Misek'
'Joan Cano'
'Juan Faus'
'Michael R. Probert'
'Simon Parsons'
'Stephen Moggach'
'Jose Martinez-Lillo'
'Mark Murrie'
'Konstantin V. Kamenev'
'Euan K. Brechin'

_publ_section_title
;
 Pressure induced enhancement of the magnetic ordering temperature in
 rhenium(IV) monomers
;
_journal_name_full 'Nature Communications'
_journal_page_first 13870
_journal_paper_doi 10.1038/ncomms13870
_journal_volume 7
_journal_year 2017
_chemical_formula_moiety 'C8 H6 Br4 N4 Re'
_chemical_formula_sum 'C8 H6 Br4 N4 Re'
_chemical_formula_weight 664.01
_space_group_crystal_system orthorhombic
_space_group_IT_number 19
_space_group_name_Hall 'P 2ac 2ab'
_space_group_name_H-M_alt 'P 21 21 21'
_symmetry_space_group_name_Hall 'P 2ac 2ab'
_symmetry_space_group_name_H-M 'P 21 21 21'
_atom_sites_solution_hydrogens geom
_atom_sites_solution_primary direct
_cell_angle_alpha 90
_cell_angle_beta 90
_cell_angle_gamma 90
_cell_formula_units_Z 4
_cell_length_a 9.4883(3)
_cell_length_b 10.7299(4)
_cell_length_c 13.3288(5)
_cell_measurement_reflns_used 3162
_cell_measurement_temperature 4(2)
_cell_measurement_theta_max 27.957
_cell_measurement_theta_min 2.437
_cell_volume 1356.99(8)
_computing_molecular_graphics 'Olex2 (Dolomanov et al., 2009)'
_computing_publication_material 'Olex2 (Dolomanov et al., 2009)'
_computing_structure_refinement 'ShelXL (Sheldrick, 2015)'
_computing_structure_solution 'ShelXS (Sheldrick, 2008)'
_diffrn_ambient_temperature 3.93
_diffrn_detector 'CCD area detector'
_diffrn_detector_area_resol_mean 8.333
_diffrn_detector_type 'Bruker APEXII area detector'
_diffrn_measured_fraction_theta_full 0.990
_diffrn_measured_fraction_theta_max 0.984
_diffrn_measurement_device 'XIPHOS four-circle diffractometer'
_diffrn_measurement_device_type 'Bruker APEX-II CCD'
_diffrn_measurement_method '\f scans'
_diffrn_measurement_specimen_support '0.5mm graphite fibre'
_diffrn_radiation_collimation focused
_diffrn_radiation_monochromator 'multilayer optics'
_diffrn_radiation_probe x-ray
_diffrn_radiation_type MoK\a
_diffrn_radiation_wavelength 0.71073
_diffrn_reflns_av_R_equivalents 0.0251
_diffrn_reflns_av_unetI/netI 0.0224
_diffrn_reflns_Laue_measured_fraction_full 0.990
_diffrn_reflns_Laue_measured_fraction_max 0.984
_diffrn_reflns_limit_h_max 12
_diffrn_reflns_limit_h_min -12
_diffrn_reflns_limit_k_max 13
_diffrn_reflns_limit_k_min -13
_diffrn_reflns_limit_l_max 17
_diffrn_reflns_limit_l_min -17
_diffrn_reflns_number 17483
_diffrn_reflns_point_group_measured_fraction_full 0.984
_diffrn_reflns_point_group_measured_fraction_max 0.968
_diffrn_reflns_theta_full 26.000
_diffrn_reflns_theta_max 27.957
_diffrn_reflns_theta_min 2.437
_diffrn_source 'Bruker TXS with Helios Optics'
_diffrn_source_current 108.0
_diffrn_source_power 5.4
_diffrn_source_target Mo
_diffrn_source_type 'Rotating Anode'
_diffrn_source_voltage 50.0
_exptl_absorpt_coefficient_mu 20.715
_exptl_absorpt_correction_T_max 0.7456
_exptl_absorpt_correction_T_min 0.4680
_exptl_absorpt_correction_type multi-scan
_exptl_absorpt_process_details
;
SADABS-2008/1 (Bruker,2008) was used for absorption correction.
wR2(int) was 0.1124 before and 0.0401 after correction.
The Ratio of minimum to maximum transmission is 0.6277.
The \l/2 correction factor is 0.0015.
;
_exptl_crystal_colour 'clear brown'
_exptl_crystal_colour_lustre clear
_exptl_crystal_colour_primary brown
_exptl_crystal_density_diffrn 3.250
_exptl_crystal_description block
_exptl_crystal_F_000 1188
_exptl_crystal_size_max 0.2
_exptl_crystal_size_mid 0.16
_exptl_crystal_size_min 0.14
_refine_diff_density_max 1.335
_refine_diff_density_min -1.018
_refine_diff_density_rms 0.164
_refine_ls_abs_structure_details
;
 Flack x determined using 1266 quotients [(I+)-(I-)]/[(I+)+(I-)]
 (Parsons, Flack and Wagner, Acta Cryst. B69 (2013) 249-259).
;
_refine_ls_abs_structure_Flack -0.055(9)
_refine_ls_extinction_coef .
_refine_ls_extinction_method none
_refine_ls_goodness_of_fit_ref 1.076
_refine_ls_hydrogen_treatment constr
_refine_ls_matrix_type full
_refine_ls_number_parameters 154
_refine_ls_number_reflns 3162
_refine_ls_number_restraints 162
_refine_ls_restrained_S_all 1.049
_refine_ls_R_factor_all 0.0215
_refine_ls_R_factor_gt 0.0205
_refine_ls_shift/su_max 0.000
_refine_ls_shift/su_mean 0.000
_refine_ls_structure_factor_coef Fsqd
_refine_ls_weighting_details 'w=1/[\s^2^(Fo^2^)+(0.0133P)^2^+9.1048P] where P=(Fo^2^+2Fc^2^)/3'
_refine_ls_weighting_scheme calc
_refine_ls_wR_factor_gt 0.0433
_refine_ls_wR_factor_ref 0.0437
_reflns_Friedel_coverage 0.713
_reflns_Friedel_fraction_full 0.975
_reflns_Friedel_fraction_max 0.947
_reflns_number_gt 3104
_reflns_number_total 3162
_reflns_threshold_expression 'I > 2\s(I)'
_cod_data_source_file rebr4bpy_4k.cif
_cod_data_source_block rebr4bpy_4k_0_76
_cod_database_code 1547966
_shelx_space_group_comment
;
The symmetry employed for this shelxl refinement is uniquely defined
by the following loop, which should always be used as a source of
symmetry information in preference to the above space-group names.
They are only intended as comments.
;
_olex2_refinement_description
;
1. Fixed Uiso
 At 1.2 times of:
  All C(H) groups
2. Rigid body (RIGU) restrains
 All non-hydrogen atoms
 with sigma for 1-2 distances of 0.004 and sigma for 1-3 distances of 0.004
3.a Aromatic/amide H refined with riding coordinates:
 C1(H1), C4(H4), C5(H5), C6(H6), C7(H7), C8(H8)
;
_olex2_exptl_crystal_mounting_method 'graphite fiber'
_olex2_submission_special_instructions 'No special instructions were received'

loop_
_space_group_symop_operation_xyz
'x, y, z'
'-x+1/2, -y, z+1/2'
'-x, y+1/2, -z+1/2'
'x+1/2, -y+1/2, -z'

loop_
_atom_site_label
_atom_site_type_symbol
_atom_site_fract_x
_atom_site_fract_y
_atom_site_fract_z
_atom_site_U_iso_or_equiv
_atom_site_adp_type
_atom_site_occupancy
_atom_site_site_symmetry_order
_atom_site_calc_flag
_atom_site_refinement_flags_posn
_atom_site_refinement_flags_adp
_atom_site_refinement_flags_occupancy
_atom_site_disorder_assembly
_atom_site_disorder_group
Re1 Re 0.11029(3) 0.41402(3) 0.38457(2) 0.00513(7) Uani 1 1 d . U . . .
Br1 Br 0.12210(8) 0.18754(7) 0.36954(5) 0.00954(15) Uani 1 1 d . U . . .
Br2 Br 0.35845(7) 0.43368(7) 0.43621(5) 0.00719(15) Uani 1 1 d . U . . .
Br3 Br -0.15182(7) 0.41835(7) 0.36334(5) 0.00656(14) Uani 1 1 d . U . . .
Br4 Br 0.15818(8) 0.44722(8) 0.20662(5) 0.01042(16) Uani 1 1 d . U . . .
N1 N 0.0640(6) 0.4178(7) 0.5421(4) 0.0063(11) Uani 1 1 d . U . . .
N2 N 0.0977(6) 0.6088(6) 0.4200(4) 0.0051(11) Uani 1 1 d . U . . .
N3 N -0.0280(6) 0.5468(6) 0.6703(5) 0.0083(13) Uani 1 1 d . U . . .
N4 N 0.0597(7) 0.7499(6) 0.5547(5) 0.0090(13) Uani 1 1 d . U . . .
C1 C 0.0592(7) 0.3190(7) 0.6020(5) 0.0065(14) Uani 1 1 d . U . . .
H1 H 0.0904 0.2404 0.5780 0.008 Uiso 1 1 calc R . . . .
C2 C 0.0597(7) 0.6380(7) 0.5157(5) 0.0054(13) Uani 1 1 d . U . . .
C3 C 0.0276(8) 0.5290(7) 0.5811(5) 0.0060(14) Uani 1 1 d . U . . .
C4 C 0.1376(7) 0.7039(7) 0.3602(5) 0.0074(14) Uani 1 1 d . U . . .
H4 H 0.1625 0.6878 0.2923 0.009 Uiso 1 1 calc R . . . .
C5 C 0.1426(7) 0.8231(7) 0.3960(6) 0.0089(14) Uani 1 1 d . U . . .
H5 H 0.1715 0.8903 0.3544 0.011 Uiso 1 1 calc R . . . .
C6 C 0.1042(8) 0.8429(7) 0.4948(5) 0.0090(14) Uani 1 1 d . U . . .
H6 H 0.1096 0.9249 0.5213 0.011 Uiso 1 1 calc R . . . .
C7 C -0.0397(7) 0.4447(7) 0.7284(5) 0.0074(14) Uani 1 1 d . U . . .
H7 H -0.0837 0.4528 0.7921 0.009 Uiso 1 1 calc R . . . .
C8 C 0.0088(8) 0.3295(7) 0.6999(5) 0.0062(14) Uani 1 1 d . U . . .
H8 H 0.0081 0.2605 0.7446 0.007 Uiso 1 1 calc R . . . .

loop_
_atom_site_aniso_label
_atom_site_aniso_U_11
_atom_site_aniso_U_22
_atom_site_aniso_U_33
_atom_site_aniso_U_23
_atom_site_aniso_U_13
_atom_site_aniso_U_12
Re1 0.00365(11) 0.00588(14) 0.00585(11) -0.00231(11) 0.00021(10) -0.00014(11)
Br1 0.0106(3) 0.0068(4) 0.0113(3) -0.0017(3) 0.0027(3) -0.0011(3)
Br2 0.0044(3) 0.0098(4) 0.0074(3) -0.0014(3) -0.0006(2) 0.0009(3)
Br3 0.0042(3) 0.0092(4) 0.0063(3) -0.0004(3) 0.0000(2) -0.0008(3)
Br4 0.0086(3) 0.0135(4) 0.0091(3) -0.0005(3) 0.0005(3) -0.0010(3)
N1 0.003(2) 0.005(3) 0.011(2) -0.002(2) 0.0003(19) -0.002(2)
N2 0.002(3) 0.006(3) 0.007(2) 0.0009(19) 0.0009(19) -0.001(2)
N3 0.008(3) 0.006(3) 0.010(3) 0.000(2) 0.002(2) 0.000(2)
N4 0.011(3) 0.007(3) 0.009(3) -0.001(2) 0.000(2) -0.001(2)
C1 0.004(3) 0.006(3) 0.009(3) -0.002(2) -0.003(2) -0.003(2)
C2 0.006(3) 0.005(3) 0.006(3) 0.000(2) 0.000(2) 0.000(2)
C3 0.003(3) 0.007(3) 0.008(3) -0.001(2) -0.001(2) -0.001(2)
C4 0.010(3) 0.008(3) 0.005(3) 0.001(2) 0.003(2) 0.001(3)
C5 0.011(3) 0.005(3) 0.011(3) 0.002(2) -0.001(3) -0.001(2)
C6 0.011(3) 0.002(3) 0.013(3) 0.001(2) -0.001(3) 0.001(3)
C7 0.009(3) 0.007(3) 0.006(3) -0.001(2) -0.002(2) 0.000(3)
C8 0.009(3) 0.004(4) 0.006(3) -0.001(2) -0.002(2) -0.002(3)

loop_
_atom_type_symbol
_atom_type_description
_atom_type_scat_dispersion_real
_atom_type_scat_dispersion_imag
_atom_type_scat_source
C C 0.0033 0.0016 'International Tables Vol C Tables 4.2.6.8 and 6.1.1.4'
H H 0.0000 0.0000 'International Tables Vol C Tables 4.2.6.8 and 6.1.1.4'
Br Br -0.2901 2.4595 'International Tables Vol C Tables 4.2.6.8 and 6.1.1.4'
N N 0.0061 0.0033 'International Tables Vol C Tables 4.2.6.8 and 6.1.1.4'
Re Re -1.0185 7.2310 'International Tables Vol C Tables 4.2.6.8 and 6.1.1.4'

loop_
_geom_angle_atom_site_label_1
_geom_angle_atom_site_label_2
_geom_angle_atom_site_label_3
_geom_angle
_geom_angle_site_symmetry_1
_geom_angle_site_symmetry_3
Br1 Re1 Br2 93.69(3) . .
Br1 Re1 Br3 93.14(3) . .
Br1 Re1 Br4 93.27(3) . .
Br2 Re1 Br3 168.53(2) . .
Br4 Re1 Br2 94.65(3) . .
Br4 Re1 Br3 94.15(2) . .
N1 Re1 Br1 96.22(19) . .
N1 Re1 Br2 85.45(15) . .
N1 Re1 Br3 84.65(15) . .
N1 Re1 Br4 170.49(19) . .
N1 Re1 N2 75.8(2) . .
N2 Re1 Br1 171.98(15) . .
N2 Re1 Br2 84.75(16) . .
N2 Re1 Br3 87.21(16) . .
N2 Re1 Br4 94.70(15) . .
C1 N1 Re1 125.5(5) . .
C1 N1 C3 117.8(6) . .
C3 N1 Re1 116.6(5) . .
C2 N2 Re1 116.4(5) . .
C4 N2 Re1 126.2(5) . .
C4 N2 C2 117.0(6) . .
C3 N3 C7 115.8(7) . .
C2 N4 C6 116.4(7) . .
N1 C1 H1 119.7 . .
N1 C1 C8 120.7(7) . .
C8 C1 H1 119.7 . .
N2 C2 C3 114.9(7) . .
N4 C2 N2 125.7(7) . .
N4 C2 C3 119.2(6) . .
N1 C3 C2 114.6(6) . .
N3 C3 N1 125.5(7) . .
N3 C3 C2 119.8(7) . .
N2 C4 H4 119.6 . .
N2 C4 C5 120.8(6) . .
C5 C4 H4 119.6 . .
C4 C5 H5 121.1 . .
C4 C5 C6 117.9(7) . .
C6 C5 H5 121.1 . .
N4 C6 C5 122.3(7) . .
N4 C6 H6 118.8 . .
C5 C6 H6 118.8 . .
N3 C7 H7 118.5 . .
N3 C7 C8 123.1(7) . .
C8 C7 H7 118.5 . .
C1 C8 H8 121.7 . .
C7 C8 C1 116.5(7) . .
C7 C8 H8 121.7 . .

loop_
_geom_bond_atom_site_label_1
_geom_bond_atom_site_label_2
_geom_bond_distance
_geom_bond_site_symmetry_2
Re1 Br1 2.4409(8) .
Re1 Br2 2.4623(7) .
Re1 Br3 2.5034(7) .
Re1 Br4 2.4410(8) .
Re1 N1 2.146(6) .
Re1 N2 2.146(6) .
N1 C1 1.328(10) .
N1 C3 1.347(10) .
N2 C2 1.363(9) .
N2 C4 1.350(9) .
N3 C3 1.314(9) .
N3 C7 1.346(10) .
N4 C2 1.309(10) .
N4 C6 1.346(10) .
C1 H1 0.9500 .
C1 C8 1.394(10) .
C2 C3 1.490(10) .
C4 H4 0.9500 .
C4 C5 1.366(11) .
C5 H5 0.9500 .
C5 C6 1.383(10) .
C6 H6 0.9500 .
C7 H7 0.9500 .
C7 C8 1.373(11) .
C8 H8 0.9500 .

loop_
_geom_torsion_atom_site_label_1
_geom_torsion_atom_site_label_2
_geom_torsion_atom_site_label_3
_geom_torsion_atom_site_label_4
_geom_torsion
_geom_torsion_site_symmetry_1
_geom_torsion_site_symmetry_2
_geom_torsion_site_symmetry_3
_geom_torsion_site_symmetry_4
Re1 N1 C1 C8 -170.9(5) . . . .
Re1 N1 C3 N3 167.3(6) . . . .
Re1 N1 C3 C2 -14.8(8) . . . .
Re1 N2 C2 N4 172.8(6) . . . .
Re1 N2 C2 C3 -2.0(8) . . . .
Re1 N2 C4 C5 -170.9(5) . . . .
N1 C1 C8 C7 2.5(10) . . . .
N2 C2 C3 N1 11.0(9) . . . .
N2 C2 C3 N3 -170.9(6) . . . .
N2 C4 C5 C6 -0.6(11) . . . .
N3 C7 C8 C1 -6.5(11) . . . .
N4 C2 C3 N1 -164.1(6) . . . .
N4 C2 C3 N3 13.9(10) . . . .
C1 N1 C3 N3 -8.3(11) . . . .
C1 N1 C3 C2 169.6(6) . . . .
C2 N2 C4 C5 1.6(10) . . . .
C2 N4 C6 C5 2.7(11) . . . .
C3 N1 C1 C8 4.3(10) . . . .
C3 N3 C7 C8 3.1(11) . . . .
C4 N2 C2 N4 -0.5(11) . . . .
C4 N2 C2 C3 -175.3(6) . . . .
C4 C5 C6 N4 -1.6(11) . . . .
C6 N4 C2 N2 -1.6(12) . . . .
C6 N4 C2 C3 173.0(7) . . . .
C7 N3 C3 N1 4.6(11) . . . .
C7 N3 C3 C2 -173.2(6) . . . .
